data_2242576
loop_
_publ_author_name
'Gessmann, Renate'
'Br\"uckner, Hans'
'Petratos, Kyriacos'

_publ_section_title
;
 Crystal structures of
 <i>Z</i>--Gly--Aib--O^{-^}&#x00B7;0.5Ca^2+^&#x00B7;H~2~O and
 <i>Z</i>--Gly--Aib--OH
;
_journal_coeditor_code EX2009
_journal_issue 8
_journal_name_full 'Acta Crystallographica Section E'
_journal_page_first 1173
_journal_page_last 1177
_journal_paper_doi 10.1107/S2056989018010745
_journal_volume 74
_journal_year 2018
_chemical_formula_iupac 'C14 H18 N2 O5'
_chemical_formula_moiety 'C14 H18 N2 O5'
_chemical_formula_sum 'C14 H18 N2 O5'
_chemical_formula_weight 294.30
_chemical_name_systematic
;
2-(2-{[(Benzyloxy)carbonyl]amino}acetamido)-2-methylpropanoic acid
;
_space_group_crystal_system orthorhombic
_space_group_IT_number 61
_space_group_name_Hall '-P 2ac 2ab'
_space_group_name_H-M_alt 'P b c a'
_symmetry_space_group_name_Hall '-P 2ac 2ab'
_symmetry_space_group_name_H-M 'P b c a'
_atom_sites_solution_hydrogens difmap
_audit_creation_method SHELXL-2014
_cell_angle_alpha 90
_cell_angle_beta 90
_cell_angle_gamma 90
_cell_formula_units_Z 8
_cell_length_a 9.5260(19)
_cell_length_b 28.608(6)
_cell_length_c 10.270(2)
_cell_measurement_reflns_used 312
_cell_measurement_temperature 100(2)
_cell_measurement_theta_max 44.60
_cell_measurement_theta_min 3.10
_cell_volume 2798.8(10)
_computing_cell_refinement
;
SAINT (Bruker, 2008)
;
_computing_data_collection
;
<i>PROTEUM2</i> (Bruker, 2008)
;
_computing_data_reduction
;
SAINT (Bruker, 2008)
;
_computing_molecular_graphics
;
<i>COOT</i> (Emsley <i>et al.</i>,  2010), <i>SwissPDBViewer</i>
(Guex & Peitsch, 1997)
;
_computing_publication_material
;
publCIF (Westrip, 2010)
;
_computing_structure_refinement
;
SHELXL2014 (Sheldrick, 2015)
;
_computing_structure_solution
;
SHELXS86 (Sheldrick, 2008)
;
_diffrn_ambient_temperature 100(2)
_diffrn_measured_fraction_theta_full 0.999
_diffrn_measured_fraction_theta_max 0.997
_diffrn_measurement_device_type 'Bruker Venture D8'
_diffrn_measurement_method 'profile data from \f or \w scans'
_diffrn_radiation_type CuK\a
_diffrn_radiation_wavelength 1.54178
_diffrn_reflns_av_R_equivalents 0.0667
_diffrn_reflns_limit_h_max 12
_diffrn_reflns_limit_h_min -11
_diffrn_reflns_limit_k_max 36
_diffrn_reflns_limit_k_min -36
_diffrn_reflns_limit_l_max 13
_diffrn_reflns_limit_l_min -12
_diffrn_reflns_number 44443
_diffrn_reflns_theta_full 67.679
_diffrn_reflns_theta_max 77.661
_diffrn_reflns_theta_min 3.089
_exptl_absorpt_coefficient_mu 0.897
_exptl_absorpt_correction_T_max 0.96
_exptl_absorpt_correction_T_min 0.90
_exptl_absorpt_correction_type multi-scan
_exptl_absorpt_process_details
;
(SADABS; Bruker, 2008)
;
_exptl_crystal_colour colourless
_exptl_crystal_density_diffrn 1.397
_exptl_crystal_description plate
_exptl_crystal_F_000 1248
_exptl_crystal_size_max 0.2
_exptl_crystal_size_mid 0.1
_exptl_crystal_size_min 0.05
_refine_diff_density_max 0.266
_refine_diff_density_min -0.213
_refine_ls_extinction_method none
_refine_ls_goodness_of_fit_ref 1.094
_refine_ls_hydrogen_treatment refall
_refine_ls_matrix_type full
_refine_ls_number_parameters 262
_refine_ls_number_reflns 2843
_refine_ls_number_restraints 0
_refine_ls_restrained_S_all 1.094
_refine_ls_R_factor_all 0.0419
_refine_ls_R_factor_gt 0.0364
_refine_ls_shift/su_max 0.001
_refine_ls_shift/su_mean 0.000
_refine_ls_structure_factor_coef Fsqd
_refine_ls_weighting_details 'w=1/[\s^2^(Fo^2^)+(0.0396P)^2^+1.1904P] where P=(Fo^2^+2Fc^2^)/3'
_refine_ls_weighting_scheme calc
_refine_ls_wR_factor_gt 0.0869
_refine_ls_wR_factor_ref 0.0903
_reflns_number_gt 2522
_reflns_number_total 2843
_reflns_threshold_expression 'I > 2\s(I)'
_cod_data_source_file ex2009sup1.cif
_cod_data_source_block II
_cod_database_code 2242576
_shelx_space_group_comment
;
The symmetry employed for this shelxl refinement is uniquely defined
by the following loop, which should always be used as a source of
symmetry information in preference to the above space-group names.
They are only intended as comments.
;
_shelxl_version_number 2.014

loop_
_space_group_symop_operation_xyz
'x, y, z'
'-x+1/2, -y, z+1/2'
'-x, y+1/2, -z+1/2'
'x+1/2, -y+1/2, -z'
'-x, -y, -z'
'x-1/2, y, -z-1/2'
'x, -y-1/2, z-1/2'
'-x-1/2, y-1/2, z'

loop_
_atom_site_type_symbol
_atom_site_label
_atom_site_fract_x
_atom_site_fract_y
_atom_site_fract_z
_atom_site_U_iso_or_equiv
_atom_site_adp_type
_atom_site_calc_flag
_atom_site_occupancy
C C1 0.96843(14) 0.33651(5) 0.17611(13) 0.0204(3) Uani d 1
C C2 0.91669(14) 0.31322(5) 0.06711(13) 0.0220(3) Uani d 1
H H2 0.8387(18) 0.3269(6) 0.0193(16) 0.027(4) Uiso d 1
C C3 0.97610(15) 0.27138(5) 0.02714(14) 0.0257(3) Uani d 1
H H3 0.9404(18) 0.2549(6) -0.0516(17) 0.030(4) Uiso d 1
C C4 1.08684(15) 0.25222(5) 0.09657(16) 0.0287(3) Uani d 1
H H4 1.130(2) 0.2242(7) 0.0670(18) 0.042(5) Uiso d 1
C C5 1.13629(16) 0.27456(5) 0.20693(15) 0.0302(3) Uani d 1
H H5 1.2082(19) 0.2620(6) 0.2553(18) 0.031(4) Uiso d 1
C C6 1.07709(15) 0.31656(5) 0.24705(14) 0.0259(3) Uani d 1
H H6 1.1110(17) 0.3317(6) 0.3233(16) 0.024(4) Uiso d 1
C C7 0.90948(16) 0.38351(5) 0.21154(15) 0.0262(3) Uani d 1
H H71 0.810(2) 0.3851(6) 0.1938(16) 0.026(4) Uiso d 1
H H72 0.9308(18) 0.3923(6) 0.3014(18) 0.030(4) Uiso d 1
O O1 0.96954(10) 0.41880(3) 0.12554(9) 0.0222(2) Uani d 1
C C 1.06743(13) 0.44778(4) 0.17393(12) 0.0163(3) Uani d 1
O O 1.10316(10) 0.45014(3) 0.28856(9) 0.0215(2) Uani d 1
N N_1 1.12335(11) 0.47415(4) 0.07933(10) 0.0158(2) Uani d 1
H H_1 1.0918(19) 0.4703(6) -0.0046(19) 0.033(5) Uiso d 1
C CA_1 1.20786(12) 0.51416(4) 0.11432(12) 0.0161(2) Uani d 1
H H1_1 1.2928(17) 0.5050(5) 0.1588(15) 0.017(4) Uiso d 1
H H2_1 1.2366(16) 0.5302(6) 0.0336(15) 0.020(4) Uiso d 1
C C_1 1.12366(12) 0.54897(4) 0.19605(11) 0.0138(2) Uani d 1
O O_1 0.99489(9) 0.55194(3) 0.18472(8) 0.0163(2) Uani d 1
N N_2 1.19880(11) 0.57585(4) 0.27582(10) 0.0147(2) Uani d 1
H H_2 1.287(2) 0.5720(6) 0.2796(16) 0.026(4) Uiso d 1
C CA_2 1.13637(12) 0.61511(4) 0.34700(12) 0.0153(2) Uani d 1
C CB_2 1.24310(14) 0.63395(5) 0.44538(13) 0.0209(3) Uani d 1
H HB1_2 1.2728(17) 0.6095(6) 0.5053(16) 0.026(4) Uiso d 1
H HB2_2 1.200(2) 0.6593(7) 0.4966(17) 0.036(5) Uiso d 1
H HB3_2 1.3238(19) 0.6467(6) 0.4009(16) 0.028(4) Uiso d 1
C CG_2 1.09477(15) 0.65365(5) 0.25267(14) 0.0220(3) Uani d 1
H HG1_2 1.0301(19) 0.6422(6) 0.1863(16) 0.029(4) Uiso d 1
H HG2_2 1.0499(19) 0.6787(7) 0.2964(18) 0.032(5) Uiso d 1
H HG3_2 1.1808(19) 0.6660(6) 0.2125(16) 0.028(4) Uiso d 1
C C_2 1.01118(13) 0.59836(4) 0.42891(11) 0.0161(3) Uani d 1
O O_2 0.90772(9) 0.62163(3) 0.44834(9) 0.0226(2) Uani d 1
O OH_2 1.03729(10) 0.55748(3) 0.48645(9) 0.0193(2) Uani d 1
H HH_2 0.976(2) 0.5538(7) 0.550(2) 0.045(6) Uiso d 1

loop_
_atom_site_aniso_label
_atom_site_aniso_U_11
_atom_site_aniso_U_22
_atom_site_aniso_U_33
_atom_site_aniso_U_12
_atom_site_aniso_U_13
_atom_site_aniso_U_23
C1 0.0193(6) 0.0213(6) 0.0207(6) -0.0080(5) 0.0065(5) 0.0012(5)
C2 0.0197(6) 0.0257(7) 0.0206(6) -0.0036(5) 0.0020(5) 0.0004(5)
C3 0.0259(7) 0.0256(7) 0.0257(7) -0.0064(6) 0.0056(6) -0.0044(6)
C4 0.0263(7) 0.0212(7) 0.0385(8) -0.0012(6) 0.0107(6) 0.0023(6)
C5 0.0215(7) 0.0322(8) 0.0368(8) -0.0019(6) -0.0009(6) 0.0102(6)
C6 0.0227(7) 0.0310(7) 0.0241(7) -0.0107(6) -0.0011(5) 0.0025(6)
C7 0.0266(8) 0.0227(7) 0.0294(7) -0.0089(6) 0.0121(6) -0.0028(6)
O1 0.0218(5) 0.0211(5) 0.0237(5) -0.0070(4) 0.0022(4) -0.0006(4)
C 0.0127(6) 0.0159(6) 0.0204(6) 0.0032(4) 0.0028(5) -0.0015(4)
O 0.0193(5) 0.0266(5) 0.0186(5) -0.0008(4) 0.0012(3) 0.0018(4)
N_1 0.0144(5) 0.0170(5) 0.0160(5) -0.0009(4) 0.0012(4) -0.0014(4)
CA_1 0.0101(6) 0.0188(6) 0.0193(6) -0.0005(5) 0.0024(5) -0.0010(5)
C_1 0.0115(6) 0.0149(6) 0.0150(5) -0.0001(4) 0.0016(4) 0.0024(4)
O_1 0.0089(4) 0.0206(4) 0.0194(4) 0.0003(3) 0.0008(3) -0.0027(3)
N_2 0.0072(5) 0.0183(5) 0.0186(5) 0.0014(4) 0.0002(4) -0.0017(4)
CA_2 0.0119(5) 0.0164(6) 0.0177(6) 0.0014(4) -0.0006(4) -0.0020(5)
CB_2 0.0150(6) 0.0227(6) 0.0249(7) -0.0031(5) -0.0022(5) -0.0048(5)
CG_2 0.0223(7) 0.0194(6) 0.0242(6) 0.0022(5) 0.0002(5) 0.0025(5)
C_2 0.0137(6) 0.0198(6) 0.0148(6) -0.0004(5) -0.0025(4) -0.0031(4)
O_2 0.0141(4) 0.0288(5) 0.0250(5) 0.0056(4) 0.0014(3) -0.0031(4)
OH_2 0.0170(4) 0.0220(5) 0.0190(4) 0.0000(3) 0.0025(4) 0.0025(4)

loop_
_atom_type_symbol
_atom_type_description
_atom_type_scat_dispersion_real
_atom_type_scat_dispersion_imag
_atom_type_scat_source
C C 0.0181 0.0091 'International Tables Vol C Tables 4.2.6.8 and 6.1.1.4'
O O 0.0492 0.0322 'International Tables Vol C Tables 4.2.6.8 and 6.1.1.4'
N N 0.0311 0.0180 'International Tables Vol C Tables 4.2.6.8 and 6.1.1.4'
H H 0.0000 0.0000 'International Tables Vol C Tables 4.2.6.8 and 6.1.1.4'

loop_
_geom_angle_atom_site_label_1
_geom_angle_atom_site_label_2
_geom_angle_atom_site_label_3
_geom_angle
C6 C1 C2 119.27(13)
C6 C1 C7 121.31(13)
C2 C1 C7 119.38(13)
C3 C2 C1 120.44(13)
C3 C2 H2 120.6(10)
C1 C2 H2 118.9(10)
C2 C3 C4 119.99(14)
C2 C3 H3 120.7(10)
C4 C3 H3 119.3(10)
C5 C4 C3 119.85(14)
C5 C4 H4 120.3(12)
C3 C4 H4 119.8(12)
C4 C5 C6 120.26(14)
C4 C5 H5 121.0(11)
C6 C5 H5 118.7(11)
C1 C6 C5 120.16(14)
C1 C6 H6 119.9(10)
C5 C6 H6 119.9(10)
O1 C7 C1 109.05(11)
O1 C7 H71 103.7(10)
C1 C7 H71 111.4(10)
O1 C7 H72 108.1(10)
C1 C7 H72 112.4(11)
H71 C7 H72 111.7(14)
C O1 C7 118.40(11)
O C N_1 123.65(12)
O C O1 125.54(12)
N_1 C O1 110.80(11)
C N_1 CA_1 119.15(10)
C N_1 H_1 118.8(11)
CA_1 N_1 H_1 120.7(11)
N_1 CA_1 C_1 111.11(10)
N_1 CA_1 H1_1 111.7(9)
C_1 CA_1 H1_1 110.9(9)
N_1 CA_1 H2_1 108.3(9)
C_1 CA_1 H2_1 107.7(9)
H1_1 CA_1 H2_1 106.9(13)
O_1 C_1 N_2 123.49(11)
O_1 C_1 CA_1 120.93(11)
N_2 C_1 CA_1 115.56(10)
C_1 N_2 CA_2 122.06(10)
C_1 N_2 H_2 119.0(11)
CA_2 N_2 H_2 118.6(11)
N_2 CA_2 CG_2 110.09(10)
N_2 CA_2 CB_2 109.22(10)
CG_2 CA_2 CB_2 109.77(11)
N_2 CA_2 C_2 110.42(10)
CG_2 CA_2 C_2 111.90(10)
CB_2 CA_2 C_2 105.30(10)
CA_2 CB_2 HB1_2 111.0(10)
CA_2 CB_2 HB2_2 109.4(11)
HB1_2 CB_2 HB2_2 108.2(14)
CA_2 CB_2 HB3_2 110.5(10)
HB1_2 CB_2 HB3_2 109.8(14)
HB2_2 CB_2 HB3_2 108.0(15)
CA_2 CG_2 HG1_2 111.5(10)
CA_2 CG_2 HG2_2 111.3(11)
HG1_2 CG_2 HG2_2 107.5(15)
CA_2 CG_2 HG3_2 108.1(10)
HG1_2 CG_2 HG3_2 110.8(14)
HG2_2 CG_2 HG3_2 107.6(15)
O_2 C_2 OH_2 124.28(12)
O_2 C_2 CA_2 123.55(11)
OH_2 C_2 CA_2 111.81(10)
C_2 OH_2 HH_2 107.8(13)

loop_
_geom_bond_atom_site_label_1
_geom_bond_atom_site_label_2
_geom_bond_distance
C1 C6 1.388(2)
C1 C2 1.3929(19)
C1 C7 1.502(2)
C2 C3 1.386(2)
C2 H2 0.972(18)
C3 C4 1.386(2)
C3 H3 0.996(18)
C4 C5 1.384(2)
C4 H4 0.95(2)
C5 C6 1.390(2)
C5 H5 0.919(18)
C6 H6 0.951(17)
C7 O1 1.4583(16)
C7 H71 0.963(18)
C7 H72 0.978(18)
O1 C 1.3431(16)
C O 1.2274(16)
C N_1 1.3403(16)
N_1 CA_1 1.4449(16)
N_1 H_1 0.92(2)
CA_1 C_1 1.5296(16)
CA_1 H1_1 0.966(16)
CA_1 H2_1 0.987(16)
C_1 O_1 1.2351(15)
C_1 N_2 1.3322(16)
N_2 CA_2 1.4662(15)
N_2 H_2 0.85(2)
CA_2 CG_2 1.5203(17)
CA_2 CB_2 1.5314(17)
CA_2 C_2 1.5360(17)
CB_2 HB1_2 0.973(17)
CB_2 HB2_2 0.987(19)
CB_2 HB3_2 0.966(18)
CG_2 HG1_2 0.975(18)
CG_2 HG2_2 0.948(19)
CG_2 HG3_2 0.984(18)
C_2 O_2 1.2061(15)
C_2 OH_2 1.3336(16)
OH_2 HH_2 0.89(2)

loop_
_geom_hbond_atom_site_label_D
_geom_hbond_atom_site_label_H
_geom_hbond_atom_site_label_A
_geom_hbond_site_symmetry_A
_geom_hbond_distance_DH
_geom_hbond_distance_HA
_geom_hbond_distance_DA
_geom_hbond_angle_DHA
_geom_hbond_publ_flag
N_1 H_1 O_1 5_765 0.92(2) 2.12(2) 3.0298(14) 168.7(16) y
N_2 H_2 O_1 6_656 0.85(2) 2.09(2) 2.9304(15) 167.3(18) y
OH_2 HH_2 O 5_766 0.88(2) 1.82(2) 2.6789(14) 162(2) y

_cod_database_fobs_code 2242576
